data_2019207
loop_
_publ_author_name
'Wade, Colin B.'
'Mohanty, Dillip K.'
'Squattrito, Philip J.'
'Amato, Nicholas J.'
'Kirschbaum, Kristin'

_publ_section_title
;
 A series of <i>N</i>-(2-phenylethyl)nitroaniline derivatives as
 precursors for slow and sustained nitric oxide release agents
;
_journal_coeditor_code CU3041
_journal_issue 11
_journal_name_full 'Acta Crystallographica Section C'
_journal_page_first 1383
_journal_page_last 1389
_journal_paper_doi 10.1107/S0108270113025869
_journal_volume 69
_journal_year 2013
_chemical_formula_moiety 'C15 H13 N3 O2'
_chemical_formula_sum 'C15 H13 N3 O2'
_chemical_formula_weight 267.28
_chemical_melting_point 427
_chemical_name_common 2-cyano-4-nitro-N-(2-phenylethyl)aniline
_chemical_name_systematic
;
2-cyano-4-nitro-<i>N</i>-(2-phenylethyl)aniline
;
_space_group_IT_number 14
_symmetry_cell_setting monoclinic
_symmetry_space_group_name_Hall '-P 2yn'
_symmetry_space_group_name_H-M 'P 1 21/n 1'
_atom_sites_solution_hydrogens difmap
_atom_sites_solution_primary direct
_atom_sites_solution_secondary difmap
_audit_creation_method SHELXL97
_cell_angle_alpha 90.00
_cell_angle_beta 94.3840(10)
_cell_angle_gamma 90.00
_cell_formula_units_Z 4
_cell_length_a 7.4871(5)
_cell_length_b 16.2700(10)
_cell_length_c 10.8432(7)
_cell_measurement_reflns_used 23429
_cell_measurement_temperature 100(2)
_cell_measurement_theta_max 32.95
_cell_measurement_theta_min 2.26
_cell_volume 1317.00(15)
_computing_cell_refinement 'APEX2 (Bruker, 2005)'
_computing_data_collection 'APEX2 (Bruker, 2005)'
_computing_data_reduction 'APEX2 (Bruker, 2005)'
_computing_molecular_graphics 'CrystalMaker (Palmer, 2013)'
_computing_publication_material 'APEX2 (Bruker, 2005)'
_computing_structure_refinement 'SHELXL97 (Sheldrick, 2008)'
_computing_structure_solution 'SHELXS97 (Sheldrick, 2008)'
_diffrn_ambient_temperature 100(2)
_diffrn_measured_fraction_theta_full 1.000
_diffrn_measured_fraction_theta_max 0.954
_diffrn_measurement_device_type 'Bruker APEX DUO CCD area-detector'
_diffrn_measurement_method \w
_diffrn_radiation_monochromator graphite
_diffrn_radiation_source 'sealed tube'
_diffrn_radiation_type MoK\a
_diffrn_radiation_wavelength 0.71073
_diffrn_reflns_av_R_equivalents 0.0183
_diffrn_reflns_av_sigmaI/netI 0.0131
_diffrn_reflns_limit_h_max 11
_diffrn_reflns_limit_h_min -11
_diffrn_reflns_limit_k_max 24
_diffrn_reflns_limit_k_min -24
_diffrn_reflns_limit_l_max 16
_diffrn_reflns_limit_l_min -16
_diffrn_reflns_number 23007
_diffrn_reflns_theta_full 26.00
_diffrn_reflns_theta_max 32.94
_diffrn_reflns_theta_min 2.26
_exptl_absorpt_coefficient_mu 0.092
_exptl_absorpt_correction_T_max 0.9908
_exptl_absorpt_correction_T_min 0.9640
_exptl_absorpt_correction_type multi-scan
_exptl_absorpt_process_details '(SADABS; Sheldrick, 1996)'
_exptl_crystal_colour yellow
_exptl_crystal_density_diffrn 1.348
_exptl_crystal_density_method 'not measured'
_exptl_crystal_description parallelpiped
_exptl_crystal_F_000 560
_exptl_crystal_size_max 0.40
_exptl_crystal_size_mid 0.20
_exptl_crystal_size_min 0.10
_refine_diff_density_max 0.555
_refine_diff_density_min -0.200
_refine_ls_extinction_method none
_refine_ls_goodness_of_fit_ref 1.037
_refine_ls_hydrogen_treatment refall
_refine_ls_matrix_type full
_refine_ls_number_parameters 233
_refine_ls_number_reflns 4732
_refine_ls_number_restraints 0
_refine_ls_restrained_S_all 1.037
_refine_ls_R_factor_all 0.0429
_refine_ls_R_factor_gt 0.0378
_refine_ls_shift/su_max 0.001
_refine_ls_shift/su_mean 0.000
_refine_ls_structure_factor_coef Fsqd
_refine_ls_weighting_details 'calc w = 1/[\s^2^(Fo^2^)+(0.0687P)^2^+0.3103P] where P=(Fo^2^+2Fc^2^)/3'
_refine_ls_weighting_scheme calc
_refine_ls_wR_factor_gt 0.1080
_refine_ls_wR_factor_ref 0.1129
_reflns_number_gt 4189
_reflns_number_total 4732
_reflns_threshold_expression I>2\s(I)
_cod_data_source_file cu3041.cif
_cod_data_source_block C15H13N3O2
_cod_original_sg_symbol_H-M P21/n
_cod_database_code 2019207

loop_
_symmetry_equiv_pos_as_xyz
'x, y, z'
'-x+1/2, y+1/2, -z+1/2'
'-x, -y, -z'
'x-1/2, -y-1/2, z-1/2'

loop_
_atom_site_type_symbol
_atom_site_label
_atom_site_fract_x
_atom_site_fract_y
_atom_site_fract_z
_atom_site_U_iso_or_equiv
_atom_site_adp_type
_atom_site_calc_flag
_atom_site_occupancy
_atom_site_symmetry_multiplicity
O O41 0.28684(9) 0.12353(4) 0.29556(6) 0.02323(14) Uani d 1 1
O O42 0.10504(8) 0.03747(4) 0.37421(6) 0.02067(13) Uani d 1 1
N N1 0.65662(8) 0.09507(4) 0.83376(6) 0.01439(12) Uani d 1 1
H H1 0.6214(19) 0.0666(9) 0.8948(14) 0.033(3) Uiso d 1 1
N N2 0.33192(10) -0.05113(4) 0.89432(7) 0.02022(14) Uani d 1 1
N N4 0.23997(8) 0.08139(4) 0.38232(6) 0.01466(13) Uani d 1 1
C C1 0.55906(9) 0.09106(4) 0.72443(6) 0.01199(13) Uani d 1 1
C C2 0.40849(9) 0.03712(4) 0.70702(6) 0.01168(13) Uani d 1 1
C C3 0.30296(9) 0.03411(4) 0.59568(7) 0.01221(13) Uani d 1 1
H H3 0.2029(15) -0.0007(7) 0.5865(11) 0.019(3) Uiso d 1 1
C C4 0.34763(9) 0.08426(4) 0.49902(6) 0.01264(13) Uani d 1 1
C C5 0.49621(10) 0.13679(5) 0.51165(7) 0.01499(14) Uani d 1 1
H H5 0.5272(16) 0.1712(8) 0.4445(11) 0.021(3) Uiso d 1 1
C C6 0.59954(10) 0.13990(5) 0.62209(7) 0.01514(14) Uani d 1 1
H H6 0.6992(17) 0.1754(8) 0.6296(12) 0.024(3) Uiso d 1 1
C C7 0.80953(9) 0.14949(5) 0.86030(7) 0.01465(14) Uani d 1 1
H H7A 0.7833(16) 0.2054(7) 0.8259(11) 0.020(3) Uiso d 1 1
H H7B 0.8227(16) 0.1545(8) 0.9503(12) 0.022(3) Uiso d 1 1
C C8 0.98355(10) 0.11550(5) 0.81298(8) 0.01875(15) Uani d 1 1
H H8B 0.9959(18) 0.0584(8) 0.8430(13) 0.029(3) Uiso d 1 1
H H8A 0.9744(18) 0.1137(8) 0.7233(13) 0.030(3) Uiso d 1 1
C C9 1.14367(9) 0.16670(5) 0.85827(7) 0.01476(14) Uani d 1 1
C C10 1.22232(10) 0.15533(5) 0.97834(7) 0.01569(14) Uani d 1 1
H H10 1.1749(18) 0.1134(8) 1.0314(13) 0.027(3) Uiso d 1 1
C C11 1.36857(10) 0.20255(5) 1.02246(7) 0.01573(14) Uani d 1 1
H H11 1.4201(18) 0.1936(8) 1.1055(12) 0.026(3) Uiso d 1 1
C C12 1.43693(10) 0.26274(5) 0.94762(7) 0.01653(14) Uani d 1 1
H H12 1.5371(18) 0.2976(8) 0.9811(13) 0.030(3) Uiso d 1 1
C C13 1.36012(10) 0.27489(5) 0.82797(7) 0.01769(15) Uani d 1 1
H H13 1.4088(18) 0.3160(8) 0.7747(13) 0.028(3) Uiso d 1 1
C C14 1.21486(10) 0.22666(5) 0.78384(7) 0.01678(14) Uani d 1 1
H H14 1.1657(16) 0.2334(8) 0.6966(12) 0.024(3) Uiso d 1 1
C C15 0.36369(9) -0.01308(4) 0.80896(7) 0.01396(13) Uani d 1 1

loop_
_atom_site_aniso_label
_atom_site_aniso_U_11
_atom_site_aniso_U_22
_atom_site_aniso_U_33
_atom_site_aniso_U_12
_atom_site_aniso_U_13
_atom_site_aniso_U_23
O41 0.0262(3) 0.0287(3) 0.0145(3) -0.0025(2) -0.0005(2) 0.0067(2)
O42 0.0176(3) 0.0243(3) 0.0194(3) -0.0046(2) -0.0032(2) -0.0013(2)
N1 0.0130(3) 0.0174(3) 0.0126(3) -0.0041(2) -0.0002(2) 0.0009(2)
N2 0.0213(3) 0.0208(3) 0.0186(3) -0.0022(2) 0.0014(2) 0.0046(2)
N4 0.0147(3) 0.0157(3) 0.0134(3) 0.0021(2) 0.0001(2) -0.0006(2)
C1 0.0101(3) 0.0129(3) 0.0131(3) -0.0004(2) 0.0014(2) 0.0003(2)
C2 0.0109(3) 0.0117(3) 0.0126(3) -0.0003(2) 0.0017(2) 0.0009(2)
C3 0.0109(3) 0.0123(3) 0.0135(3) 0.0000(2) 0.0014(2) -0.0001(2)
C4 0.0119(3) 0.0141(3) 0.0118(3) 0.0008(2) 0.0001(2) 0.0006(2)
C5 0.0142(3) 0.0161(3) 0.0148(3) -0.0016(2) 0.0018(2) 0.0030(2)
C6 0.0131(3) 0.0172(3) 0.0152(3) -0.0040(2) 0.0012(2) 0.0026(2)
C7 0.0120(3) 0.0162(3) 0.0157(3) -0.0023(2) 0.0002(2) -0.0024(2)
C8 0.0123(3) 0.0198(3) 0.0238(4) -0.0008(2) -0.0008(3) -0.0089(3)
C9 0.0105(3) 0.0159(3) 0.0178(3) 0.0012(2) 0.0001(2) -0.0052(2)
C10 0.0148(3) 0.0147(3) 0.0175(3) -0.0009(2) 0.0006(2) -0.0014(2)
C11 0.0140(3) 0.0173(3) 0.0155(3) 0.0000(2) -0.0012(2) -0.0019(2)
C12 0.0128(3) 0.0176(3) 0.0189(3) -0.0020(2) -0.0001(2) -0.0022(3)
C13 0.0161(3) 0.0190(3) 0.0181(3) -0.0004(2) 0.0022(3) 0.0010(3)
C14 0.0142(3) 0.0208(3) 0.0151(3) 0.0027(2) -0.0006(2) -0.0022(3)
C15 0.0126(3) 0.0137(3) 0.0154(3) -0.0012(2) 0.0003(2) 0.0001(2)

loop_
_atom_type_symbol
_atom_type_description
_atom_type_scat_dispersion_real
_atom_type_scat_dispersion_imag
_atom_type_scat_source
C C 0.0033 0.0016 'International Tables Vol C Tables 4.2.6.8 and 6.1.1.4'
H H 0.0000 0.0000 'International Tables Vol C Tables 4.2.6.8 and 6.1.1.4'
N N 0.0061 0.0033 'International Tables Vol C Tables 4.2.6.8 and 6.1.1.4'
O O 0.0106 0.0060 'International Tables Vol C Tables 4.2.6.8 and 6.1.1.4'

loop_
_geom_angle_atom_site_label_1
_geom_angle_atom_site_label_2
_geom_angle_atom_site_label_3
_geom_angle
C1 N1 C7 124.63(6)
C1 N1 H1 118.1(10)
C7 N1 H1 117.0(10)
O42 N4 O41 123.01(7)
O42 N4 C4 118.59(6)
O41 N4 C4 118.40(6)
N1 C1 C6 121.93(6)
N1 C1 C2 121.03(6)
C6 C1 C2 117.04(6)
C3 C2 C1 121.71(6)
C3 C2 C15 119.83(6)
C1 C2 C15 118.43(6)
C4 C3 C2 118.70(6)
C4 C3 H3 120.7(7)
C2 C3 H3 120.6(7)
C3 C4 C5 121.31(7)
C3 C4 N4 119.36(6)
C5 C4 N4 119.32(6)
C6 C5 C4 119.78(7)
C6 C5 H5 119.1(7)
C4 C5 H5 121.1(7)
C5 C6 C1 121.44(7)
C5 C6 H6 119.1(8)
C1 C6 H6 119.5(8)
N1 C7 C8 112.82(6)
N1 C7 H7A 110.5(7)
C8 C7 H7A 110.5(7)
N1 C7 H7B 105.4(7)
C8 C7 H7B 109.9(7)
H7A C7 H7B 107.4(10)
C9 C8 C7 111.37(6)
C9 C8 H8B 111.1(8)
C7 C8 H8B 106.8(8)
C9 C8 H8A 109.7(8)
C7 C8 H8A 110.4(8)
H8B C8 H8A 107.4(11)
C14 C9 C10 118.53(7)
C14 C9 C8 121.69(7)
C10 C9 C8 119.77(7)
C11 C10 C9 120.71(7)
C11 C10 H10 119.6(8)
C9 C10 H10 119.6(8)
C10 C11 C12 120.12(7)
C10 C11 H11 119.1(8)
C12 C11 H11 120.8(8)
C13 C12 C11 119.89(7)
C13 C12 H12 120.6(8)
C11 C12 H12 119.5(8)
C12 C13 C14 119.67(7)
C12 C13 H13 120.3(8)
C14 C13 H13 120.0(8)
C13 C14 C9 121.07(7)
C13 C14 H14 119.1(7)
C9 C14 H14 119.8(7)
N2 C15 C2 177.02(8)

loop_
_geom_bond_atom_site_label_1
_geom_bond_atom_site_label_2
_geom_bond_distance
O41 N4 1.2364(9)
O42 N4 1.2351(9)
N1 C1 1.3456(9)
N1 C7 1.4585(9)
N1 H1 0.866(15)
N2 C15 1.1534(10)
N4 C4 1.4481(9)
C1 C6 1.4163(10)
C1 C2 1.4298(9)
C2 C3 1.3923(10)
C2 C15 1.4346(10)
C3 C4 1.3892(10)
C3 H3 0.938(12)
C4 C5 1.4013(10)
C5 C6 1.3761(10)
C5 H5 0.961(12)
C6 H6 0.942(13)
C7 C8 1.5391(11)
C7 H7A 0.997(12)
C7 H7B 0.976(13)
C8 C9 1.5107(10)
C8 H8B 0.986(14)
C8 H8A 0.970(14)
C9 C14 1.3975(11)
C9 C10 1.3995(11)
C10 C11 1.3921(10)
C10 H10 0.977(13)
C11 C12 1.3938(11)
C11 H11 0.963(13)
C12 C13 1.3925(11)
C12 H12 0.987(14)
C13 C14 1.3957(11)
C13 H13 0.972(14)
C14 H14 0.994(13)

loop_
_geom_hbond_atom_site_label_D
_geom_hbond_atom_site_label_H
_geom_hbond_atom_site_label_A
_geom_hbond_site_symmetry_A
_geom_hbond_distance_DH
_geom_hbond_distance_HA
_geom_hbond_distance_DA
_geom_hbond_angle_DHA
N1 H1 N2 3_657 0.866(15) 2.300(15) 3.0287(10) 141.9(12)

loop_
_geom_torsion_atom_site_label_1
_geom_torsion_atom_site_label_2
_geom_torsion_atom_site_label_3
_geom_torsion_atom_site_label_4
_geom_torsion
C7 N1 C1 C6 1.06(11)
C7 N1 C1 C2 -178.63(6)
N1 C1 C2 C3 178.00(7)
C6 C1 C2 C3 -1.70(10)
N1 C1 C2 C15 -0.18(10)
C6 C1 C2 C15 -179.88(6)
C1 C2 C3 C4 0.87(10)
C15 C2 C3 C4 179.03(6)
C2 C3 C4 C5 0.39(11)
C2 C3 C4 N4 179.54(6)
O42 N4 C4 C3 3.91(10)
O41 N4 C4 C3 -176.58(7)
O42 N4 C4 C5 -176.93(7)
O41 N4 C4 C5 2.58(10)
C3 C4 C5 C6 -0.76(11)
N4 C4 C5 C6 -179.91(7)
C4 C5 C6 C1 -0.14(11)
N1 C1 C6 C5 -178.37(7)
C2 C1 C6 C5 1.33(11)
C1 N1 C7 C8 -81.27(9)
N1 C7 C8 C9 -171.53(6)
C7 C8 C9 C14 -98.73(8)
C7 C8 C9 C10 80.25(9)
C14 C9 C10 C11 -0.20(11)
C8 C9 C10 C11 -179.21(7)
C9 C10 C11 C12 0.90(11)
C10 C11 C12 C13 -0.82(11)
C11 C12 C13 C14 0.06(12)
C12 C13 C14 C9 0.65(12)
C10 C9 C14 C13 -0.58(11)
C8 C9 C14 C13 178.41(7)
